data_7129364
loop_
_publ_author_name
'Cheng, Biao'
'Chen, Yu'
'Zhou, Peng'
'Xie, Zuowei'

_publ_section_title
;
 Rhodium-catalyzed sequential B(3)&#x2212;, B(4)&#x2212;, and
 B(5)-trifunctionalization of o-carboranes with three different
 substituents
;
_journal_name_full 'Chemical Communications'
_journal_paper_doi 10.1039/D1CC05936J
_journal_year 2021
_chemical_formula_sum 'C37 H36 B10 F4 O4'
_chemical_formula_weight 728.76
_space_group_crystal_system monoclinic
_space_group_IT_number 9
_space_group_name_Hall 'C -2yc'
_space_group_name_H-M_alt 'C 1 c 1'
_atom_sites_solution_hydrogens geom
_audit_creation_method SHELXL-2018/3
_audit_update_record
;
2021-06-04 deposited with the CCDC.	2021-12-07 downloaded from the CCDC.
;
_cell_angle_alpha 90
_cell_angle_beta 93.702(2)
_cell_angle_gamma 90
_cell_formula_units_Z 4
_cell_length_a 10.3780(8)
_cell_length_b 21.2751(15)
_cell_length_c 17.0225(12)
_cell_measurement_reflns_used 1358
_cell_measurement_temperature 173(2)
_cell_measurement_theta_max 15
_cell_measurement_theta_min 15
_cell_volume 3750.6(5)
_computing_cell_refinement 'BRUKER D8VENTURE DIFFRACTOMETER'
_computing_data_collection 'BRUKER D8VENTURE DIFFRACTOMETER'
_computing_data_reduction 'BRUKER D8VENTURE DIFFRACTOMETER'
_computing_molecular_graphics 'BRUKER SHELXTL'
_computing_publication_material 'BRUKER SHELXTL'
_computing_structure_refinement 'SHELXL-2018/3 (Sheldrick, 2018)'
_computing_structure_solution 'SHELXT 2014/5 (Sheldrick, 2014)'
_diffrn_ambient_temperature 173(2)
_diffrn_measured_fraction_theta_full 1.000
_diffrn_measured_fraction_theta_max 1.000
_diffrn_measurement_device_type 'BRUKER D8VENTURE DIFFRACTOMETER'
_diffrn_measurement_method 'PHI & OMEGA SCAN'
_diffrn_radiation_type MoK\a
_diffrn_radiation_wavelength 0.71073
_diffrn_reflns_av_R_equivalents 0.1017
_diffrn_reflns_av_unetI/netI 0.0613
_diffrn_reflns_Laue_measured_fraction_full 1.000
_diffrn_reflns_Laue_measured_fraction_max 1.000
_diffrn_reflns_limit_h_max 12
_diffrn_reflns_limit_h_min -12
_diffrn_reflns_limit_k_max 25
_diffrn_reflns_limit_k_min -25
_diffrn_reflns_limit_l_max 20
_diffrn_reflns_limit_l_min -20
_diffrn_reflns_number 43605
_diffrn_reflns_point_group_measured_fraction_full 1.000
_diffrn_reflns_point_group_measured_fraction_max 1.000
_diffrn_reflns_theta_full 25.242
_diffrn_reflns_theta_max 25.249
_diffrn_reflns_theta_min 2.187
_exptl_absorpt_coefficient_mu 0.091
_exptl_absorpt_correction_T_max 0.7456
_exptl_absorpt_correction_T_min 0.6723
_exptl_absorpt_correction_type multi-scan
_exptl_crystal_colour colourless
_exptl_crystal_density_diffrn 1.291
_exptl_crystal_description block
_exptl_crystal_F_000 1504
_exptl_crystal_size_max 0.400
_exptl_crystal_size_mid 0.300
_exptl_crystal_size_min 0.200
_refine_diff_density_max 0.164
_refine_diff_density_min -0.162
_refine_diff_density_rms 0.035
_refine_ls_abs_structure_details
;
 Flack x determined using 1884 quotients [(I+)-(I-)]/[(I+)+(I-)]
 (Parsons, Flack and Wagner, Acta Cryst. B69 (2013) 249-259).
;
_refine_ls_abs_structure_Flack -0.5(3)
_refine_ls_extinction_coef 0.0043(5)
_refine_ls_extinction_expression Fc^*^=kFc[1+0.001xFc^2^\l^3^/sin(2\q)]^-1/4^
_refine_ls_extinction_method 'SHELXL-2018/3 (Sheldrick 2018)'
_refine_ls_goodness_of_fit_ref 1.049
_refine_ls_hydrogen_treatment constr
_refine_ls_matrix_type full
_refine_ls_number_parameters 525
_refine_ls_number_reflns 6811
_refine_ls_number_restraints 7
_refine_ls_restrained_S_all 1.070
_refine_ls_R_factor_all 0.0694
_refine_ls_R_factor_gt 0.0431
_refine_ls_shift/su_max 0.001
_refine_ls_shift/su_mean 0.000
_refine_ls_structure_factor_coef Fsqd
_refine_ls_weighting_details 'w=1/[\s^2^(Fo^2^)+(0.0518P)^2^] where P=(Fo^2^+2Fc^2^)/3'
_refine_ls_weighting_scheme calc
_refine_ls_wR_factor_gt 0.0949
_refine_ls_wR_factor_ref 0.1114
_reflns_Friedel_coverage 0.996
_reflns_Friedel_fraction_full 0.999
_reflns_Friedel_fraction_max 0.999
_reflns_number_gt 5116
_reflns_number_total 6811
_reflns_threshold_expression 'I > 2\s(I)'
_cod_data_source_file d1cc05936j2.cif
_cod_data_source_block CB5058(LOW)
_cod_original_sg_symbol_H-M 'C c'
_cod_database_code 7129364
_shelx_shelxl_version_number 2018/3
_shelx_space_group_comment
;
The symmetry employed for this shelxl refinement is uniquely defined
by the following loop, which should always be used as a source of
symmetry information in preference to the above space-group names.
They are only intended as comments.
;
_shelx_estimated_absorpt_t_min 0.965
_shelx_estimated_absorpt_t_max 0.982

loop_
_space_group_symop_operation_xyz
'x, y, z'
'x, -y, z+1/2'
'x+1/2, y+1/2, z'
'x+1/2, -y+1/2, z+1/2'

loop_
_atom_site_label
_atom_site_type_symbol
_atom_site_fract_x
_atom_site_fract_y
_atom_site_fract_z
_atom_site_U_iso_or_equiv
_atom_site_adp_type
_atom_site_occupancy
_atom_site_site_symmetry_order
_atom_site_calc_flag
_atom_site_refinement_flags_posn
_atom_site_refinement_flags_adp
_atom_site_refinement_flags_occupancy
_atom_site_disorder_assembly
_atom_site_disorder_group
O1 O 0.3783(3) 0.33092(13) 0.74305(16) 0.0488(7) Uani 1 1 d . . . . .
O2 O 0.2900(3) 0.41318(14) 0.6786(2) 0.0673(10) Uani 1 1 d . . . . .
O3 O 0.6148(3) 0.20984(14) 0.72013(17) 0.0536(8) Uani 1 1 d . . . . .
O4 O 0.5838(2) 0.28234(12) 0.62918(15) 0.0388(7) Uani 1 1 d . . . . .
F1 F 0.8645(3) 0.48693(15) 0.4542(2) 0.0865(10) Uani 1 1 d . . . . .
F2 F 0.1505(3) 0.42454(11) 0.28305(15) 0.0609(7) Uani 1 1 d . . . . .
F3 F 0.9085(3) 0.05896(19) 0.5698(2) 0.1097(14) Uani 1 1 d . . . . .
F4 F 0.4782(2) 0.07471(12) 0.15001(14) 0.0573(7) Uani 1 1 d . . . . .
C1 C 0.3974(4) 0.22344(18) 0.6673(2) 0.0377(9) Uani 1 1 d . . . . .
C2 C 0.3243(4) 0.2109(2) 0.7496(2) 0.0479(11) Uani 1 1 d . . . . .
C11 C 0.4025(5) 0.2105(3) 0.8285(3) 0.0616(13) Uani 1 1 d . . . . .
H11A H 0.344906 0.202504 0.870798 0.092 Uiso 1 1 calc R U . . .
H11B H 0.468187 0.177434 0.828416 0.092 Uiso 1 1 calc R U . . .
H11C H 0.444680 0.251387 0.837028 0.092 Uiso 1 1 calc R U . . .
C12 C 0.3657(4) 0.3938(2) 0.7283(3) 0.0472(11) Uani 1 1 d . . . . .
C13 C 0.4568(4) 0.4330(2) 0.7813(3) 0.0575(12) Uani 1 1 d D . . . .
C14 C 0.5866(9) 0.4096(6) 0.7861(9) 0.073(4) Uani 0.511(11) 1 d D . P A 1
H14A H 0.641055 0.436601 0.821010 0.110 Uiso 0.511(11) 1 calc R U P A 1
H14B H 0.587611 0.366660 0.807077 0.110 Uiso 0.511(11) 1 calc R U P A 1
H14C H 0.619725 0.409400 0.733486 0.110 Uiso 0.511(11) 1 calc R U P A 1
C15 C 0.4568(11) 0.5021(4) 0.7431(7) 0.064(3) Uani 0.511(11) 1 d D . P A 1
H15A H 0.368650 0.518851 0.739373 0.096 Uiso 0.511(11) 1 calc R U P A 1
H15B H 0.512681 0.529884 0.776184 0.096 Uiso 0.511(11) 1 calc R U P A 1
H15C H 0.489146 0.499779 0.690301 0.096 Uiso 0.511(11) 1 calc R U P A 1
C16 C 0.3835(11) 0.4418(6) 0.8564(6) 0.066(3) Uani 0.511(11) 1 d D . P A 1
H16A H 0.296791 0.458115 0.842266 0.100 Uiso 0.511(11) 1 calc R U P A 1
H16B H 0.376692 0.401271 0.883201 0.100 Uiso 0.511(11) 1 calc R U P A 1
H16C H 0.430410 0.471619 0.891629 0.100 Uiso 0.511(11) 1 calc R U P A 1
C14' C 0.5333(13) 0.3908(6) 0.8491(8) 0.080(5) Uani 0.489(11) 1 d D . P A 2
H14D H 0.568312 0.353104 0.825174 0.121 Uiso 0.489(11) 1 calc R U P A 2
H14E H 0.604054 0.415457 0.874459 0.121 Uiso 0.489(11) 1 calc R U P A 2
H14F H 0.473408 0.378361 0.888581 0.121 Uiso 0.489(11) 1 calc R U P A 2
C15' C 0.5741(10) 0.4467(7) 0.7312(8) 0.088(5) Uani 0.489(11) 1 d D . P A 2
H15D H 0.606601 0.407044 0.710750 0.132 Uiso 0.489(11) 1 calc R U P A 2
H15E H 0.546928 0.474328 0.687218 0.132 Uiso 0.489(11) 1 calc R U P A 2
H15F H 0.642690 0.467167 0.764227 0.132 Uiso 0.489(11) 1 calc R U P A 2
C16' C 0.4064(16) 0.4859(8) 0.8118(12) 0.112(8) Uani 0.489(11) 1 d . . P A 2
H16D H 0.473233 0.507491 0.844947 0.169 Uiso 0.489(11) 1 calc R U P A 2
H16E H 0.375170 0.513738 0.768851 0.169 Uiso 0.489(11) 1 calc R U P A 2
H16F H 0.334490 0.474534 0.843571 0.169 Uiso 0.489(11) 1 calc R U P A 2
C17 C 0.5402(4) 0.23626(18) 0.6745(2) 0.0394(9) Uani 1 1 d . . . . .
C18 C 0.5137(4) 0.31686(17) 0.5688(2) 0.0336(9) Uani 1 1 d . . . . .
C19 C 0.6054(4) 0.36110(18) 0.5359(2) 0.0364(9) Uani 1 1 d . . . . .
C20 C 0.7308(4) 0.34214(19) 0.5227(2) 0.0416(10) Uani 1 1 d . . . . .
H20A H 0.756520 0.299926 0.532971 0.050 Uiso 1 1 calc R U . . .
C21 C 0.8177(4) 0.3845(2) 0.4948(3) 0.0518(11) Uani 1 1 d . . . . .
H21A H 0.903023 0.371776 0.485290 0.062 Uiso 1 1 calc R U . . .
C22 C 0.7788(5) 0.4446(2) 0.4812(3) 0.0560(12) Uani 1 1 d . . . . .
C23 C 0.6570(5) 0.4656(2) 0.4941(3) 0.0562(12) Uani 1 1 d . . . . .
H23A H 0.633239 0.508133 0.484215 0.067 Uiso 1 1 calc R U . . .
C24 C 0.5697(4) 0.42333(19) 0.5218(3) 0.0470(10) Uani 1 1 d . . . . .
H24A H 0.484783 0.436801 0.531256 0.056 Uiso 1 1 calc R U . . .
C25 C 0.3879(4) 0.31005(17) 0.5514(2) 0.0330(8) Uani 1 1 d . . . . .
C26 C 0.3249(3) 0.34175(16) 0.4808(2) 0.0333(8) Uani 1 1 d . . . . .
C27 C 0.3683(4) 0.32935(17) 0.4063(2) 0.0351(9) Uani 1 1 d . . . . .
H27A H 0.438854 0.301499 0.401426 0.042 Uiso 1 1 calc R U . . .
C28 C 0.3101(4) 0.35701(17) 0.3394(2) 0.0395(9) Uani 1 1 d . . . . .
H28A H 0.339519 0.348470 0.288791 0.047 Uiso 1 1 calc R U . . .
C29 C 0.2087(4) 0.39706(18) 0.3484(2) 0.0431(10) Uani 1 1 d . . . . .
C30 C 0.1632(4) 0.4105(2) 0.4201(3) 0.0457(11) Uani 1 1 d . . . . .
H30A H 0.093018 0.438765 0.424193 0.055 Uiso 1 1 calc R U . . .
C31 C 0.2210(4) 0.38237(17) 0.4867(2) 0.0392(9) Uani 1 1 d . . . . .
H31A H 0.189516 0.390873 0.536809 0.047 Uiso 1 1 calc R U . . .
C32 C 0.4097(4) 0.15784(17) 0.5192(2) 0.0362(9) Uani 1 1 d . . . . .
C33 C 0.5418(4) 0.13078(18) 0.5357(2) 0.0380(9) Uani 1 1 d . . . . .
C34 C 0.6482(4) 0.1640(2) 0.5108(3) 0.0491(11) Uani 1 1 d . . . . .
H34A H 0.635303 0.203176 0.484785 0.059 Uiso 1 1 calc R U . . .
C35 C 0.7717(5) 0.1404(3) 0.5235(3) 0.0666(15) Uani 1 1 d . . . . .
H35A H 0.844400 0.163145 0.507647 0.080 Uiso 1 1 calc R U . . .
C36 C 0.7861(5) 0.0832(3) 0.5598(4) 0.0706(16) Uani 1 1 d . . . . .
C37 C 0.6863(5) 0.0493(2) 0.5856(3) 0.0595(13) Uani 1 1 d . . . . .
H37A H 0.700611 0.009881 0.610937 0.071 Uiso 1 1 calc R U . . .
C38 C 0.5628(4) 0.07389(19) 0.5737(3) 0.0480(11) Uani 1 1 d . . . . .
H38A H 0.491627 0.051342 0.592003 0.058 Uiso 1 1 calc R U . . .
C39 C 0.3582(4) 0.16477(17) 0.4448(2) 0.0390(9) Uani 1 1 d . . . . .
H39A H 0.279325 0.187569 0.440514 0.047 Uiso 1 1 calc R U . . .
C40 C 0.4030(4) 0.14316(17) 0.3695(2) 0.0362(9) Uani 1 1 d . . . . .
C41 C 0.4846(4) 0.09131(18) 0.3611(2) 0.0416(10) Uani 1 1 d . . . . .
H41A H 0.523350 0.071329 0.406641 0.050 Uiso 1 1 calc R U . . .
C42 C 0.5093(4) 0.06895(19) 0.2871(3) 0.0458(10) Uani 1 1 d . . . . .
H42A H 0.563555 0.033451 0.281656 0.055 Uiso 1 1 calc R U . . .
C43 C 0.4547(4) 0.09858(19) 0.2220(2) 0.0425(10) Uani 1 1 d . . . . .
C44 C 0.3780(4) 0.15074(19) 0.2268(2) 0.0437(10) Uani 1 1 d . . . . .
H44A H 0.343955 0.171598 0.180680 0.052 Uiso 1 1 calc R U . . .
C45 C 0.3518(4) 0.17200(18) 0.3006(2) 0.0388(9) Uani 1 1 d . . . . .
H45A H 0.297035 0.207472 0.304806 0.047 Uiso 1 1 calc R U . . .
B3 B 0.3045(5) 0.2844(2) 0.7038(3) 0.0436(11) Uani 1 1 d . . . . .
B4 B 0.3058(4) 0.2650(2) 0.6014(2) 0.0345(10) Uani 1 1 d . . . . .
B5 B 0.3278(4) 0.1813(2) 0.5883(3) 0.0375(10) Uani 1 1 d . . . . .
B6 B 0.3437(5) 0.1486(2) 0.6862(3) 0.0464(12) Uani 1 1 d . . . . .
H6 H 0.407180 0.106967 0.700180 0.056 Uiso 1 1 calc R U . . .
B7 B 0.1745(5) 0.2434(2) 0.7424(3) 0.0532(13) Uani 1 1 d . . . . .
H7 H 0.124410 0.262908 0.793392 0.064 Uiso 1 1 calc R U . . .
B8 B 0.1581(5) 0.2782(2) 0.6470(3) 0.0430(11) Uani 1 1 d . . . . .
H8 H 0.096680 0.320646 0.633667 0.052 Uiso 1 1 calc R U . . .
B9 B 0.1712(5) 0.2160(2) 0.5772(3) 0.0411(11) Uani 1 1 d . . . . .
H9 H 0.117560 0.218080 0.518021 0.049 Uiso 1 1 calc R U . . .
B10 B 0.1956(5) 0.1435(2) 0.6305(3) 0.0479(12) Uani 1 1 d . . . . .
H10 H 0.158068 0.097372 0.606832 0.057 Uiso 1 1 calc R U . . .
B11 B 0.1980(5) 0.1615(2) 0.7328(3) 0.0548(14) Uani 1 1 d . . . . .
H11 H 0.163827 0.127643 0.777328 0.066 Uiso 1 1 calc R U . . .
B12 B 0.0903(5) 0.2025(3) 0.6650(3) 0.0513(13) Uani 1 1 d . . . . .
H12 H -0.016701 0.195239 0.663538 0.062 Uiso 1 1 calc R U . . .

loop_
_atom_site_aniso_label
_atom_site_aniso_U_11
_atom_site_aniso_U_22
_atom_site_aniso_U_33
_atom_site_aniso_U_23
_atom_site_aniso_U_13
_atom_site_aniso_U_12
O1 0.0609(19) 0.0508(17) 0.0341(15) -0.0018(14) -0.0005(14) -0.0032(15)
O2 0.061(2) 0.0491(18) 0.089(3) -0.0104(18) -0.0176(19) 0.0060(17)
O3 0.0503(18) 0.0602(18) 0.0487(18) 0.0169(15) -0.0098(15) 0.0021(15)
O4 0.0357(15) 0.0436(15) 0.0363(14) 0.0094(12) -0.0040(12) 0.0001(12)
F1 0.077(2) 0.082(2) 0.103(2) 0.0172(18) 0.0196(18) -0.0379(18)
F2 0.0705(17) 0.0524(14) 0.0564(16) 0.0143(13) -0.0216(14) 0.0023(14)
F3 0.0498(19) 0.130(3) 0.146(3) -0.038(3) -0.021(2) 0.0364(19)
F4 0.0636(17) 0.0679(17) 0.0403(14) -0.0090(12) 0.0042(12) 0.0002(14)
C1 0.038(2) 0.043(2) 0.032(2) 0.0065(17) 0.0037(18) -0.0034(18)
C2 0.051(3) 0.056(3) 0.038(2) 0.009(2) 0.011(2) -0.001(2)
C11 0.071(3) 0.078(3) 0.037(2) 0.013(2) 0.011(2) 0.003(3)
C12 0.044(3) 0.052(3) 0.046(3) -0.013(2) 0.007(2) 0.003(2)
C13 0.060(3) 0.062(3) 0.050(3) -0.018(2) -0.001(2) -0.013(3)
C14 0.052(6) 0.075(7) 0.091(11) -0.012(8) -0.013(6) 0.019(6)
C15 0.075(7) 0.054(6) 0.061(7) -0.010(5) -0.005(6) -0.017(5)
C16 0.077(8) 0.078(8) 0.045(6) -0.025(5) 0.010(5) -0.018(6)
C14' 0.079(9) 0.090(9) 0.067(9) -0.020(7) -0.032(7) 0.023(7)
C15' 0.068(8) 0.098(10) 0.095(10) -0.002(8) -0.025(7) -0.024(7)
C16' 0.096(12) 0.092(11) 0.142(19) -0.058(13) -0.042(13) 0.046(10)
C17 0.042(2) 0.043(2) 0.033(2) 0.0026(18) 0.0010(18) -0.0010(19)
C18 0.036(2) 0.037(2) 0.0274(18) 0.0036(16) 0.0014(16) -0.0006(17)
C19 0.036(2) 0.042(2) 0.031(2) 0.0018(17) -0.0014(17) -0.0067(18)
C20 0.042(2) 0.044(2) 0.039(2) -0.0050(19) 0.0038(18) -0.007(2)
C21 0.044(3) 0.064(3) 0.048(3) -0.013(2) 0.009(2) -0.018(2)
C22 0.055(3) 0.062(3) 0.051(3) 0.004(2) 0.006(2) -0.031(3)
C23 0.059(3) 0.048(2) 0.060(3) 0.017(2) -0.009(2) -0.015(2)
C24 0.042(2) 0.049(2) 0.049(3) 0.007(2) -0.003(2) -0.005(2)
C25 0.035(2) 0.0363(19) 0.0278(19) -0.0022(16) 0.0022(16) 0.0027(17)
C26 0.031(2) 0.0352(19) 0.033(2) 0.0033(17) -0.0002(16) -0.0024(17)
C27 0.037(2) 0.0341(19) 0.034(2) -0.0006(17) -0.0003(17) 0.0009(17)
C28 0.046(2) 0.038(2) 0.034(2) 0.0026(17) -0.0003(18) -0.0033(19)
C29 0.044(2) 0.040(2) 0.043(2) 0.0094(19) -0.016(2) -0.003(2)
C30 0.033(2) 0.044(2) 0.059(3) 0.012(2) -0.003(2) 0.0048(18)
C31 0.036(2) 0.040(2) 0.041(2) 0.0030(18) 0.0056(18) 0.0031(18)
C32 0.037(2) 0.0335(19) 0.039(2) 0.0014(17) 0.0052(18) -0.0018(17)
C33 0.037(2) 0.041(2) 0.035(2) -0.0075(18) -0.0013(18) 0.0017(19)
C34 0.041(3) 0.050(2) 0.057(3) -0.012(2) 0.008(2) -0.006(2)
C35 0.039(3) 0.076(4) 0.085(4) -0.031(3) 0.007(3) -0.006(3)
C36 0.038(3) 0.086(4) 0.085(4) -0.030(3) -0.014(3) 0.023(3)
C37 0.065(3) 0.057(3) 0.055(3) -0.011(2) -0.014(3) 0.019(3)
C38 0.046(3) 0.051(2) 0.046(2) -0.006(2) -0.006(2) 0.004(2)
C39 0.039(2) 0.036(2) 0.043(2) 0.0040(17) 0.0099(18) -0.0003(18)
C40 0.035(2) 0.036(2) 0.037(2) 0.0027(17) 0.0021(17) -0.0032(17)
C41 0.048(2) 0.038(2) 0.040(2) 0.0045(18) 0.003(2) 0.0009(19)
C42 0.050(3) 0.040(2) 0.048(3) -0.0029(19) 0.005(2) 0.000(2)
C43 0.043(2) 0.048(2) 0.038(2) -0.0056(19) 0.0080(19) -0.005(2)
C44 0.037(2) 0.054(3) 0.040(2) 0.0053(19) 0.0012(18) 0.001(2)
C45 0.035(2) 0.041(2) 0.041(2) 0.0017(18) 0.0030(18) 0.0000(18)
B3 0.048(3) 0.050(3) 0.033(2) 0.003(2) 0.006(2) 0.001(2)
B4 0.034(2) 0.037(2) 0.032(2) 0.0045(18) 0.0021(19) 0.0008(19)
B5 0.038(3) 0.037(2) 0.037(2) 0.003(2) 0.004(2) -0.005(2)
B6 0.051(3) 0.044(3) 0.046(3) 0.007(2) 0.011(2) -0.004(2)
B7 0.058(3) 0.057(3) 0.047(3) 0.008(3) 0.020(2) 0.003(3)
B8 0.041(3) 0.050(3) 0.040(3) 0.001(2) 0.010(2) 0.000(2)
B9 0.037(3) 0.048(3) 0.038(3) 0.002(2) 0.007(2) -0.003(2)
B10 0.045(3) 0.046(3) 0.054(3) 0.000(2) 0.015(2) -0.011(2)
B11 0.060(3) 0.053(3) 0.053(3) 0.009(3) 0.019(3) -0.006(3)
B12 0.043(3) 0.059(3) 0.053(3) -0.001(3) 0.016(2) -0.007(2)

loop_
_atom_type_symbol
_atom_type_description
_atom_type_scat_dispersion_real
_atom_type_scat_dispersion_imag
_atom_type_scat_source
C C 0.0033 0.0016 'International Tables Vol C Tables 4.2.6.8 and 6.1.1.4'
H H 0.0000 0.0000 'International Tables Vol C Tables 4.2.6.8 and 6.1.1.4'
B B 0.0013 0.0007 'International Tables Vol C Tables 4.2.6.8 and 6.1.1.4'
F F 0.0171 0.0103 'International Tables Vol C Tables 4.2.6.8 and 6.1.1.4'
O O 0.0106 0.0060 'International Tables Vol C Tables 4.2.6.8 and 6.1.1.4'

loop_
_geom_angle_atom_site_label_1
_geom_angle_atom_site_label_2
_geom_angle_atom_site_label_3
_geom_angle
_geom_angle_site_symmetry_1
_geom_angle_site_symmetry_3
_geom_angle_publ_flag
C12 O1 B3 124.3(3) . . ?
C17 O4 C18 128.0(3) . . ?
C17 C1 C2 117.5(3) . . ?
C17 C1 B4 118.2(3) . . ?
C2 C1 B4 112.3(3) . . ?
C17 C1 B6 118.7(3) . . ?
C2 C1 B6 61.4(3) . . ?
B4 C1 B6 115.9(3) . . ?
C17 C1 B5 121.1(3) . . ?
C2 C1 B5 112.4(3) . . ?
B4 C1 B5 64.2(2) . . ?
B6 C1 B5 62.9(3) . . ?
C17 C1 B3 113.4(3) . . ?
C2 C1 B3 61.8(3) . . ?
B4 C1 B3 63.0(3) . . ?
B6 C1 B3 115.1(3) . . ?
B5 C1 B3 116.5(3) . . ?
C11 C2 C1 120.0(4) . . ?
C11 C2 B11 120.6(4) . . ?
C1 C2 B11 110.4(3) . . ?
C11 C2 B7 119.9(4) . . ?
C1 C2 B7 109.9(3) . . ?
B11 C2 B7 62.9(3) . . ?
C11 C2 B6 118.0(4) . . ?
C1 C2 B6 61.2(3) . . ?
B11 C2 B6 62.5(3) . . ?
B7 C2 B6 114.2(4) . . ?
C11 C2 B3 115.9(4) . . ?
C1 C2 B3 61.8(3) . . ?
B11 C2 B3 114.3(3) . . ?
B7 C2 B3 61.6(3) . . ?
B6 C2 B3 114.9(3) . . ?
C2 C11 H11A 109.5 . . ?
C2 C11 H11B 109.5 . . ?
H11A C11 H11B 109.5 . . ?
C2 C11 H11C 109.5 . . ?
H11A C11 H11C 109.5 . . ?
H11B C11 H11C 109.5 . . ?
O2 C12 O1 121.4(4) . . ?
O2 C12 C13 126.2(4) . . ?
O1 C12 C13 112.4(4) . . ?
C16' C13 C12 116.3(7) . . ?
C14 C13 C12 113.0(6) . . ?
C14 C13 C16 120.5(8) . . ?
C12 C13 C16 103.8(5) . . ?
C16' C13 C15' 112.9(12) . . ?
C12 C13 C15' 104.9(5) . . ?
C14 C13 C15 108.5(8) . . ?
C12 C13 C15 106.2(5) . . ?
C16 C13 C15 103.8(8) . . ?
C16' C13 C14' 111.6(10) . . ?
C12 C13 C14' 112.1(5) . . ?
C15' C13 C14' 97.4(9) . . ?
C13 C14 H14A 109.5 . . ?
C13 C14 H14B 109.5 . . ?
H14A C14 H14B 109.5 . . ?
C13 C14 H14C 109.5 . . ?
H14A C14 H14C 109.5 . . ?
H14B C14 H14C 109.5 . . ?
C13 C15 H15A 109.5 . . ?
C13 C15 H15B 109.5 . . ?
H15A C15 H15B 109.5 . . ?
C13 C15 H15C 109.5 . . ?
H15A C15 H15C 109.5 . . ?
H15B C15 H15C 109.5 . . ?
C13 C16 H16A 109.5 . . ?
C13 C16 H16B 109.5 . . ?
H16A C16 H16B 109.5 . . ?
C13 C16 H16C 109.5 . . ?
H16A C16 H16C 109.5 . . ?
H16B C16 H16C 109.5 . . ?
C13 C14' H14D 109.5 . . ?
C13 C14' H14E 109.5 . . ?
H14D C14' H14E 109.5 . . ?
C13 C14' H14F 109.5 . . ?
H14D C14' H14F 109.5 . . ?
H14E C14' H14F 109.5 . . ?
C13 C15' H15D 109.5 . . ?
C13 C15' H15E 109.5 . . ?
H15D C15' H15E 109.5 . . ?
C13 C15' H15F 109.5 . . ?
H15D C15' H15F 109.5 . . ?
H15E C15' H15F 109.5 . . ?
C13 C16' H16D 109.5 . . ?
C13 C16' H16E 109.5 . . ?
H16D C16' H16E 109.5 . . ?
C13 C16' H16F 109.5 . . ?
H16D C16' H16F 109.5 . . ?
H16E C16' H16F 109.5 . . ?
O3 C17 O4 119.1(4) . . ?
O3 C17 C1 124.0(4) . . ?
O4 C17 C1 116.9(3) . . ?
C25 C18 O4 123.6(3) . . ?
C25 C18 C19 129.4(3) . . ?
O4 C18 C19 106.9(3) . . ?
C24 C19 C20 119.2(4) . . ?
C24 C19 C18 120.1(4) . . ?
C20 C19 C18 120.6(3) . . ?
C21 C20 C19 120.2(4) . . ?
C21 C20 H20A 119.9 . . ?
C19 C20 H20A 119.9 . . ?
C22 C21 C20 118.7(4) . . ?
C22 C21 H21A 120.7 . . ?
C20 C21 H21A 120.7 . . ?
C21 C22 F1 119.0(5) . . ?
C21 C22 C23 123.1(4) . . ?
F1 C22 C23 117.8(4) . . ?
C22 C23 C24 118.3(4) . . ?
C22 C23 H23A 120.8 . . ?
C24 C23 H23A 120.8 . . ?
C23 C24 C19 120.4(4) . . ?
C23 C24 H24A 119.8 . . ?
C19 C24 H24A 119.8 . . ?
C18 C25 C26 120.3(3) . . ?
C18 C25 B4 120.4(3) . . ?
C26 C25 B4 119.2(3) . . ?
C31 C26 C27 118.6(3) . . ?
C31 C26 C25 121.7(3) . . ?
C27 C26 C25 119.7(3) . . ?
C28 C27 C26 121.1(4) . . ?
C28 C27 H27A 119.4 . . ?
C26 C27 H27A 119.4 . . ?
C29 C28 C27 118.0(4) . . ?
C29 C28 H28A 121.0 . . ?
C27 C28 H28A 121.0 . . ?
F2 C29 C30 118.6(4) . . ?
F2 C29 C28 118.5(4) . . ?
C30 C29 C28 122.9(4) . . ?
C29 C30 C31 118.9(4) . . ?
C29 C30 H30A 120.5 . . ?
C31 C30 H30A 120.5 . . ?
C30 C31 C26 120.5(4) . . ?
C30 C31 H31A 119.8 . . ?
C26 C31 H31A 119.8 . . ?
C39 C32 C33 121.4(4) . . ?
C39 C32 B5 117.7(4) . . ?
C33 C32 B5 120.9(3) . . ?
C38 C33 C34 118.7(4) . . ?
C38 C33 C32 122.7(4) . . ?
C34 C33 C32 118.7(4) . . ?
C35 C34 C33 120.8(5) . . ?
C35 C34 H34A 119.6 . . ?
C33 C34 H34A 119.6 . . ?
C36 C35 C34 117.8(5) . . ?
C36 C35 H35A 121.1 . . ?
C34 C35 H35A 121.1 . . ?
C37 C36 C35 123.7(4) . . ?
C37 C36 F3 118.7(5) . . ?
C35 C36 F3 117.6(6) . . ?
C36 C37 C38 118.0(5) . . ?
C36 C37 H37A 121.0 . . ?
C38 C37 H37A 121.0 . . ?
C33 C38 C37 121.0(5) . . ?
C33 C38 H38A 119.5 . . ?
C37 C38 H38A 119.5 . . ?
C32 C39 C40 131.0(4) . . ?
C32 C39 H39A 114.5 . . ?
C40 C39 H39A 114.5 . . ?
C45 C40 C41 117.3(4) . . ?
C45 C40 C39 118.1(4) . . ?
C41 C40 C39 124.3(3) . . ?
C42 C41 C40 120.7(4) . . ?
C42 C41 H41A 119.6 . . ?
C40 C41 H41A 119.6 . . ?
C43 C42 C41 119.2(4) . . ?
C43 C42 H42A 120.4 . . ?
C41 C42 H42A 120.4 . . ?
F4 C43 C42 117.9(4) . . ?
F4 C43 C44 119.6(4) . . ?
C42 C43 C44 122.5(4) . . ?
C43 C44 C45 118.0(4) . . ?
C43 C44 H44A 121.0 . . ?
C45 C44 H44A 121.0 . . ?
C44 C45 C40 122.3(4) . . ?
C44 C45 H45A 118.9 . . ?
C40 C45 H45A 118.9 . . ?
O1 B3 C2 112.0(3) . . ?
O1 B3 B8 138.3(4) . . ?
C2 B3 B8 104.5(3) . . ?
O1 B3 C1 113.4(4) . . ?
C2 B3 C1 56.4(2) . . ?
B8 B3 C1 103.0(3) . . ?
O1 B3 B7 125.5(4) . . ?
C2 B3 B7 57.7(3) . . ?
B8 B3 B7 60.8(3) . . ?
C1 B3 B7 102.5(3) . . ?
O1 B3 B4 126.2(4) . . ?
C2 B3 B4 102.7(3) . . ?
B8 B3 B4 60.4(3) . . ?
C1 B3 B4 56.4(2) . . ?
B7 B3 B4 107.5(3) . . ?
C25 B4 C1 112.4(3) . . ?
C25 B4 B9 133.0(3) . . ?
C1 B4 B9 104.4(3) . . ?
C25 B4 B8 130.7(3) . . ?
C1 B4 B8 105.0(3) . . ?
B9 B4 B8 60.4(3) . . ?
C25 B4 B3 115.2(3) . . ?
C1 B4 B3 60.6(2) . . ?
B9 B4 B3 107.8(3) . . ?
B8 B4 B3 58.7(3) . . ?
C25 B4 B5 117.2(3) . . ?
C1 B4 B5 59.5(2) . . ?
B9 B4 B5 59.7(2) . . ?
B8 B4 B5 109.0(3) . . ?
B3 B4 B5 110.7(3) . . ?
C32 B5 C1 121.6(3) . . ?
C32 B5 B10 128.7(3) . . ?
C1 B5 B10 102.4(3) . . ?
C32 B5 B9 125.7(3) . . ?
C1 B5 B9 101.5(3) . . ?
B10 B5 B9 60.6(3) . . ?
C32 B5 B6 123.1(3) . . ?
C1 B5 B6 58.3(2) . . ?
B10 B5 B6 58.7(3) . . ?
B9 B5 B6 106.6(3) . . ?
C32 B5 B4 118.7(3) . . ?
C1 B5 B4 56.3(2) . . ?
B10 B5 B4 106.7(3) . . ?
B9 B5 B4 59.0(2) . . ?
B6 B5 B4 105.7(3) . . ?
C1 B6 C2 57.4(2) . . ?
C1 B6 B10 103.8(3) . . ?
C2 B6 B10 104.6(4) . . ?
C1 B6 B11 103.6(3) . . ?
C2 B6 B11 57.7(3) . . ?
B10 B6 B11 60.7(3) . . ?
C1 B6 B5 58.8(2) . . ?
C2 B6 B5 105.9(3) . . ?
B10 B6 B5 60.0(3) . . ?
B11 B6 B5 108.9(4) . . ?
C1 B6 H6 125.3 . . ?
C2 B6 H6 124.4 . . ?
B10 B6 H6 123.2 . . ?
B11 B6 H6 122.3 . . ?
B5 B6 H6 121.2 . . ?
C2 B7 B12 105.1(4) . . ?
C2 B7 B3 60.7(3) . . ?
B12 B7 B3 108.6(4) . . ?
C2 B7 B11 58.3(3) . . ?
B12 B7 B11 60.6(3) . . ?
B3 B7 B11 109.8(4) . . ?
C2 B7 B8 105.6(4) . . ?
B12 B7 B8 60.7(3) . . ?
B3 B7 B8 59.2(3) . . ?
B11 B7 B8 109.3(4) . . ?
C2 B7 H7 124.2 . . ?
B12 B7 H7 122.0 . . ?
B3 B7 H7 120.6 . . ?
B11 B7 H7 120.6 . . ?
B8 B7 H7 122.1 . . ?
B3 B8 B7 60.0(3) . . ?
B3 B8 B4 60.9(3) . . ?
B7 B8 B4 107.3(3) . . ?
B3 B8 B9 108.8(3) . . ?
B7 B8 B9 106.9(4) . . ?
B4 B8 B9 59.4(2) . . ?
B3 B8 B12 108.0(3) . . ?
B7 B8 B12 59.1(3) . . ?
B4 B8 B12 106.9(3) . . ?
B9 B8 B12 59.8(3) . . ?
B3 B8 H8 120.8 . . ?
B7 B8 H8 122.6 . . ?
B4 B8 H8 122.1 . . ?
B9 B8 H8 121.9 . . ?
B12 B8 H8 122.4 . . ?
B4 B9 B5 61.3(3) . . ?
B4 B9 B12 107.9(3) . . ?
B5 B9 B12 108.6(3) . . ?
B4 B9 B8 60.2(3) . . ?
B5 B9 B8 110.1(3) . . ?
B12 B9 B8 60.2(3) . . ?
B4 B9 B10 107.8(3) . . ?
B5 B9 B10 59.6(3) . . ?
B12 B9 B10 59.9(3) . . ?
B8 B9 B10 108.3(3) . . ?
B4 B9 H9 121.6 . . ?
B5 B9 H9 120.5 . . ?
B12 B9 H9 121.8 . . ?
B8 B9 H9 120.9 . . ?
B10 B9 H9 122.2 . . ?
B6 B10 B5 61.3(3) . . ?
B6 B10 B11 60.1(3) . . ?
B5 B10 B11 109.5(4) . . ?
B6 B10 B12 108.1(4) . . ?
B5 B10 B12 108.5(3) . . ?
B11 B10 B12 59.9(3) . . ?
B6 B10 B9 108.0(3) . . ?
B5 B10 B9 59.8(3) . . ?
B11 B10 B9 107.5(4) . . ?
B12 B10 B9 59.6(3) . . ?
B6 B10 H10 121.3 . . ?
B5 B10 H10 120.6 . . ?
B11 B10 H10 121.5 . . ?
B12 B10 H10 121.8 . . ?
B9 B10 H10 122.4 . . ?
C2 B11 B7 58.8(3) . . ?
C2 B11 B6 59.8(3) . . ?
B7 B11 B6 108.7(4) . . ?
C2 B11 B12 104.7(4) . . ?
B7 B11 B12 59.5(3) . . ?
B6 B11 B12 107.7(4) . . ?
C2 B11 B10 105.1(4) . . ?
B7 B11 B10 108.0(4) . . ?
B6 B11 B10 59.2(3) . . ?
B12 B11 B10 60.2(3) . . ?
C2 B11 H11 124.2 . . ?
B7 B11 H11 121.4 . . ?
B6 B11 H11 121.3 . . ?
B12 B11 H11 122.7 . . ?
B10 B11 H11 122.5 . . ?
B7 B12 B11 59.8(3) . . ?
B7 B12 B9 108.0(4) . . ?
B11 B12 B9 108.2(4) . . ?
B7 B12 B8 60.2(3) . . ?
B11 B12 B8 108.3(4) . . ?
B9 B12 B8 60.1(3) . . ?
B7 B12 B10 108.0(4) . . ?
B11 B12 B10 59.9(3) . . ?
B9 B12 B10 60.5(3) . . ?
B8 B12 B10 108.7(4) . . ?
B7 B12 H12 121.8 . . ?
B11 B12 H12 121.8 . . ?
B9 B12 H12 121.5 . . ?
B8 B12 H12 121.3 . . ?
B10 B12 H12 121.4 . . ?

loop_
_geom_bond_atom_site_label_1
_geom_bond_atom_site_label_2
_geom_bond_distance
_geom_bond_site_symmetry_2
_geom_bond_publ_flag
O1 C12 1.366(5) . ?
O1 B3 1.395(6) . ?
O2 C12 1.190(5) . ?
O3 C17 1.201(5) . ?
O4 C17 1.344(5) . ?
O4 C18 1.424(4) . ?
F1 C22 1.366(5) . ?
F2 C29 1.363(4) . ?
F3 C36 1.371(5) . ?
F4 C43 1.363(5) . ?
C1 C17 1.504(6) . ?
C1 C2 1.658(6) . ?
C1 B4 1.676(5) . ?
C1 B6 1.724(6) . ?
C1 B5 1.734(6) . ?
C1 B3 1.754(6) . ?
C2 C11 1.523(6) . ?
C2 B11 1.690(7) . ?
C2 B7 1.700(7) . ?
C2 B6 1.729(7) . ?
C2 B3 1.753(6) . ?
C11 H11A 0.9800 . ?
C11 H11B 0.9800 . ?
C11 H11C 0.9800 . ?
C12 C13 1.515(6) . ?
C13 C16' 1.357(13) . ?
C13 C14 1.433(9) . ?
C13 C16 1.541(9) . ?
C13 C15' 1.558(11) . ?
C13 C15 1.608(9) . ?
C13 C14' 1.628(10) . ?
C14 H14A 0.9800 . ?
C14 H14B 0.9800 . ?
C14 H14C 0.9800 . ?
C15 H15A 0.9800 . ?
C15 H15B 0.9800 . ?
C15 H15C 0.9800 . ?
C16 H16A 0.9800 . ?
C16 H16B 0.9800 . ?
C16 H16C 0.9800 . ?
C14' H14D 0.9800 . ?
C14' H14E 0.9800 . ?
C14' H14F 0.9800 . ?
C15' H15D 0.9800 . ?
C15' H15E 0.9800 . ?
C15' H15F 0.9800 . ?
C16' H16D 0.9800 . ?
C16' H16E 0.9800 . ?
C16' H16F 0.9800 . ?
C18 C25 1.327(5) . ?
C18 C19 1.475(5) . ?
C19 C24 1.391(5) . ?
C19 C20 1.395(5) . ?
C20 C21 1.380(6) . ?
C20 H20A 0.9500 . ?
C21 C22 1.357(7) . ?
C21 H21A 0.9500 . ?
C22 C23 1.371(7) . ?
C23 C24 1.381(6) . ?
C23 H23A 0.9500 . ?
C24 H24A 0.9500 . ?
C25 C26 1.491(5) . ?
C25 B4 1.569(6) . ?
C26 C31 1.390(5) . ?
C26 C27 1.399(5) . ?
C27 C28 1.385(5) . ?
C27 H27A 0.9500 . ?
C28 C29 1.370(6) . ?
C28 H28A 0.9500 . ?
C29 C30 1.367(6) . ?
C30 C31 1.384(5) . ?
C30 H30A 0.9500 . ?
C31 H31A 0.9500 . ?
C32 C39 1.351(5) . ?
C32 C33 1.496(5) . ?
C32 B5 1.576(6) . ?
C33 C38 1.383(5) . ?
C33 C34 1.400(6) . ?
C34 C35 1.380(7) . ?
C34 H34A 0.9500 . ?
C35 C36 1.368(8) . ?
C35 H35A 0.9500 . ?
C36 C37 1.358(8) . ?
C37 C38 1.387(6) . ?
C37 H37A 0.9500 . ?
C38 H38A 0.9500 . ?
C39 C40 1.464(5) . ?
C39 H39A 0.9500 . ?
C40 C45 1.398(5) . ?
C40 C41 1.404(5) . ?
C41 C42 1.387(6) . ?
C41 H41A 0.9500 . ?
C42 C43 1.365(6) . ?
C42 H42A 0.9500 . ?
C43 C44 1.371(6) . ?
C44 C45 1.379(6) . ?
C44 H44A 0.9500 . ?
C45 H45A 0.9500 . ?
B3 B8 1.754(7) . ?
B3 B7 1.768(7) . ?
B3 B4 1.793(6) . ?
B4 B9 1.771(6) . ?
B4 B8 1.784(7) . ?
B4 B5 1.813(6) . ?
B5 B10 1.781(7) . ?
B5 B9 1.784(6) . ?
B5 B6 1.804(7) . ?
B6 B10 1.758(8) . ?
B6 B11 1.774(8) . ?
B6 H6 1.1200 . ?
B7 B12 1.763(8) . ?
B7 B11 1.768(7) . ?
B7 B8 1.783(7) . ?
B7 H7 1.1200 . ?
B8 B9 1.789(7) . ?
B8 B12 1.791(7) . ?
B8 H8 1.1200 . ?
B9 B12 1.783(7) . ?
B9 B10 1.799(7) . ?
B9 H9 1.1200 . ?
B10 B11 1.783(8) . ?
B10 B12 1.789(8) . ?
B10 H10 1.1200 . ?
B11 B12 1.782(8) . ?
B11 H11 1.1200 . ?
B12 H12 1.1200 . ?
